data_7118846
loop_
_publ_author_name
'Arnold, Nicole'
'Braunschweig, Holger'
'Damme, Alexander'
'Dewhurst, Rian D.'
'Pentecost, Leanne'
'Radacki, Krzysztof'
'Stellwag-Konertz, Sascha'
'Thiess, Torsten'
'Trumpp, Alexandra'
'Vargas, Alfredo'

_publ_section_title
;
 New outcomes of Lewis base addition to diboranes(4): electronic effects
 override strong steric disincentives.
;
_journal_issue 27
_journal_name_full 'Chemical communications (Cambridge, England)'
_journal_page_first 4898
_journal_page_last 4901
_journal_paper_doi 10.1039/c6cc01493c
_journal_volume 52
_journal_year 2016
_chemical_formula_moiety 'C21 H31 B2 F2 P'
_chemical_formula_sum 'C21 H31 B2 F2 P'
_chemical_formula_weight 374.05
_space_group_crystal_system orthorhombic
_space_group_IT_number 61
_space_group_name_Hall '-P 2ac 2ab'
_space_group_name_H-M_alt 'P b c a'
_symmetry_space_group_name_Hall '-P 2ac 2ab'
_symmetry_space_group_name_H-M 'P b c a'
_atom_sites_solution_hydrogens geom
_atom_sites_solution_secondary iterative
_audit_creation_method SHELXL-2014/7
_audit_update_record
;
2016-02-11 deposited with the CCDC.
2016-03-04 downloaded from the CCDC.
;
_cell_angle_alpha 90
_cell_angle_beta 90
_cell_angle_gamma 90
_cell_formula_units_Z 8
_cell_length_a 8.463(2)
_cell_length_b 14.8650(19)
_cell_length_c 32.625(11)
_cell_measurement_reflns_used 9914
_cell_measurement_temperature 100(2)
_cell_measurement_theta_max 26.65
_cell_measurement_theta_min 2.71
_cell_volume 4104.3(18)
_computing_cell_refinement 'Saint+ ver. V8.34A (Bruker AXS)'
_computing_data_collection 'Smart NT ver. 5.63 (Bruker AXS)'
_computing_data_reduction 'Saint+ ver. V8.34A (Bruker AXS)'
_computing_molecular_graphics 'ShelXLe (Huebschle et all, 2011)'
_computing_publication_material 'SHELXL-2014/7 (Sheldrick, 2014)'
_computing_structure_refinement 'SHELXL-2014/7 (Sheldrick, 2014)'
_computing_structure_solution 'SHELXT (Sheldrick, 2012)'
_diffrn_ambient_temperature 100(2)
_diffrn_detector 'CCD area detector (Apex1)'
_diffrn_detector_area_resol_mean 8.333
_diffrn_measured_fraction_theta_full 0.999
_diffrn_measured_fraction_theta_max 0.999
_diffrn_measurement_device_type 'Bruker SMART-APEX'
_diffrn_measurement_method '\f and \w scans'
_diffrn_radiation_type MoK\a
_diffrn_radiation_wavelength 0.71073
_diffrn_reflns_av_R_equivalents 0.0654
_diffrn_reflns_av_unetI/netI 0.0259
_diffrn_reflns_Laue_measured_fraction_full 0.999
_diffrn_reflns_Laue_measured_fraction_max 0.999
_diffrn_reflns_limit_h_max 10
_diffrn_reflns_limit_h_min -10
_diffrn_reflns_limit_k_max 15
_diffrn_reflns_limit_k_min -18
_diffrn_reflns_limit_l_max 40
_diffrn_reflns_limit_l_min -40
_diffrn_reflns_number 66180
_diffrn_reflns_point_group_measured_fraction_full 0.999
_diffrn_reflns_point_group_measured_fraction_max 0.999
_diffrn_reflns_theta_full 26.000
_diffrn_reflns_theta_max 26.371
_diffrn_reflns_theta_min 2.711
_diffrn_source 'sealed tube'
_exptl_absorpt_coefficient_mu 0.153
_exptl_absorpt_correction_T_max 0.7454
_exptl_absorpt_correction_T_min 0.7041
_exptl_absorpt_correction_type multi-scan
_exptl_absorpt_process_details 'SadAbs 2014/5 (Bruker AXS)'
_exptl_crystal_colour colourless
_exptl_crystal_density_diffrn 1.211
_exptl_crystal_description block
_exptl_crystal_F_000 1600
_exptl_crystal_size_max 0.170
_exptl_crystal_size_mid 0.064
_exptl_crystal_size_min 0.030
_refine_diff_density_max 0.324
_refine_diff_density_min -0.247
_refine_diff_density_rms 0.048
_refine_ls_extinction_method none
_refine_ls_goodness_of_fit_ref 1.065
_refine_ls_hydrogen_treatment constr
_refine_ls_matrix_type full
_refine_ls_number_parameters 263
_refine_ls_number_reflns 4198
_refine_ls_number_restraints 12
_refine_ls_restrained_S_all 1.069
_refine_ls_R_factor_all 0.0594
_refine_ls_R_factor_gt 0.0435
_refine_ls_shift/su_max 0.002
_refine_ls_shift/su_mean 0.000
_refine_ls_structure_factor_coef Fsqd
_refine_ls_weighting_details 'w=1/[\s^2^(Fo^2^)+(0.0462P)^2^+2.7842P] where P=(Fo^2^+2Fc^2^)/3'
_refine_ls_weighting_scheme calc
_refine_ls_wR_factor_gt 0.0991
_refine_ls_wR_factor_ref 0.1059
_reflns_Friedel_coverage 0.000
_reflns_number_gt 3424
_reflns_number_total 4198
_reflns_threshold_expression 'I > 2\s(I)'
_cod_data_source_file c6cc01493c2.cif
_cod_data_source_block 2a
_cod_depositor_comments 'Adding full bibliography for 7118845--7118848.cif.'
_cod_original_cell_volume 4104.4(18)
_cod_database_code 7118846
_shelx_shelxl_version_number 2014/7
_shelx_space_group_comment
;
The symmetry employed for this shelxl refinement is uniquely defined
by the following loop, which should always be used as a source of
symmetry information in preference to the above space-group names.
They are only intended as comments.
;
_shelx_estimated_absorpt_t_min 0.974
_shelx_estimated_absorpt_t_max 0.995

loop_
_space_group_symop_operation_xyz
'x, y, z'
'-x+1/2, -y, z+1/2'
'-x, y+1/2, -z+1/2'
'x+1/2, -y+1/2, -z'
'-x, -y, -z'
'x-1/2, y, -z-1/2'
'x, -y-1/2, z-1/2'
'-x-1/2, y-1/2, z'

loop_
_atom_site_label
_atom_site_type_symbol
_atom_site_fract_x
_atom_site_fract_y
_atom_site_fract_z
_atom_site_U_iso_or_equiv
_atom_site_adp_type
_atom_site_occupancy
_atom_site_site_symmetry_order
_atom_site_calc_flag
_atom_site_refinement_flags_posn
_atom_site_refinement_flags_adp
_atom_site_refinement_flags_occupancy
_atom_site_disorder_assembly
_atom_site_disorder_group
P1 P 0.86546(5) 0.57081(3) 0.60525(2) 0.01900(13) Uani 1 1 d . . . . .
C1 C 0.5720(2) 0.42809(10) 0.59880(5) 0.0143(3) Uani 1 1 d . . . . .
B1 B 0.8159(3) 0.39074(15) 0.64203(7) 0.0270(5) Uani 1 1 d . . . . .
B2 B 0.7040(2) 0.48071(12) 0.62777(5) 0.0150(4) Uani 1 1 d . . . . .
C2 C 0.4399(2) 0.38887(10) 0.61875(5) 0.0162(3) Uani 1 1 d . . . . .
C6 C 0.5798(2) 0.41454(10) 0.55569(5) 0.0163(3) Uani 1 1 d . . . . .
C4 C 0.3266(2) 0.33681(11) 0.55394(5) 0.0206(4) Uani 1 1 d . . . . .
C3 C 0.3217(2) 0.34523(11) 0.59637(5) 0.0187(4) Uani 1 1 d . . . . .
H3 H 0.2344 0.3203 0.6107 0.022 Uiso 1 1 calc R U . . .
C5 C 0.4591(2) 0.37090(11) 0.53450(5) 0.0187(4) Uani 1 1 d . . . . .
H5 H 0.4681 0.3643 0.5056 0.022 Uiso 1 1 calc R U . . .
C8 C 0.1926(2) 0.29372(14) 0.53050(6) 0.0319(5) Uani 1 1 d . . . . .
H00V H 0.1402 0.3392 0.5135 0.048 Uiso 1 1 calc R U . . .
H00W H 0.1163 0.2681 0.5498 0.048 Uiso 1 1 calc R U . . .
H00X H 0.2344 0.2459 0.5129 0.048 Uiso 1 1 calc R U . . .
C7 C 0.4113(2) 0.39233(12) 0.66464(5) 0.0222(4) Uani 1 1 d . . . . .
H00I H 0.3636 0.4502 0.6719 0.033 Uiso 1 1 calc R U . . .
H00J H 0.5121 0.3855 0.6791 0.033 Uiso 1 1 calc R U . . .
H00K H 0.3399 0.3435 0.6726 0.033 Uiso 1 1 calc R U . . .
C9 C 0.7177(2) 0.44657(12) 0.53062(5) 0.0224(4) Uani 1 1 d . . . . .
H9 H 0.7020 0.4295 0.5019 0.034 Uiso 1 1 calc R U . . .
H00F H 0.8150 0.4189 0.5409 0.034 Uiso 1 1 calc R U . . .
H00G H 0.7260 0.5122 0.5327 0.034 Uiso 1 1 calc R U . . .
C10 C 0.62602(19) 0.54773(10) 0.66235(5) 0.0149(3) Uani 1 1 d . . . . .
C13 C 0.5065(2) 0.67930(12) 0.71839(5) 0.0246(4) Uani 1 1 d . . . . .
C14 C 0.4496(2) 0.67304(11) 0.67890(5) 0.0222(4) Uani 1 1 d . . . . .
H00L H 0.3692 0.7134 0.6703 0.027 Uiso 1 1 calc R U . . .
C15 C 0.5063(2) 0.60932(11) 0.65101(5) 0.0177(4) Uani 1 1 d . . . . .
C16 C 0.7923(2) 0.48409(12) 0.72187(5) 0.0267(4) Uani 1 1 d . . . . .
H00M H 0.8856 0.4799 0.7042 0.040 Uiso 1 1 calc R U . . .
H00N H 0.7418 0.4249 0.7239 0.040 Uiso 1 1 calc R U . . .
H00O H 0.8243 0.5042 0.7492 0.040 Uiso 1 1 calc R U . . .
C17 C 0.4532(3) 0.75380(13) 0.74673(6) 0.0367(5) Uani 1 1 d . . . . .
H011 H 0.5114 0.8090 0.7403 0.055 Uiso 1 1 calc R U . . .
H012 H 0.4739 0.7364 0.7752 0.055 Uiso 1 1 calc R U . . .
H013 H 0.3398 0.7643 0.7430 0.055 Uiso 1 1 calc R U . . .
C18 C 0.4279(2) 0.60867(12) 0.60940(5) 0.0234(4) Uani 1 1 d . . . . .
H00A H 0.5078 0.5982 0.5882 0.035 Uiso 1 1 calc R U . . .
H00C H 0.3764 0.6668 0.6046 0.035 Uiso 1 1 calc R U . . .
H18 H 0.3488 0.5606 0.6084 0.035 Uiso 1 1 calc R U . . .
C19 C 0.7893(2) 0.67561(12) 0.58483(6) 0.0286(4) Uani 1 1 d . . . . .
H00S H 0.7349 0.6640 0.5588 0.043 Uiso 1 1 calc R U . . .
H00T H 0.8770 0.7174 0.5802 0.043 Uiso 1 1 calc R U . . .
H00U H 0.7149 0.7020 0.6044 0.043 Uiso 1 1 calc R U . . .
C20 C 0.9830(3) 0.60969(15) 0.64827(6) 0.0364(5) Uani 1 1 d . . . . .
H00Y H 1.0465 0.5597 0.6589 0.055 Uiso 1 1 calc R U . . .
H00Z H 0.9129 0.6321 0.6699 0.055 Uiso 1 1 calc R U . . .
H010 H 1.0531 0.6583 0.6392 0.055 Uiso 1 1 calc R U . . .
C21 C 1.0237(2) 0.54275(14) 0.56935(6) 0.0277(4) Uani 1 1 d . . . . .
H00P H 0.9801 0.5376 0.5416 0.041 Uiso 1 1 calc R U . . .
H00Q H 1.0718 0.4854 0.5773 0.041 Uiso 1 1 calc R U . . .
H00R H 1.1040 0.5902 0.5699 0.041 Uiso 1 1 calc R U . . .
C12 C 0.6176(2) 0.61614(12) 0.73056(5) 0.0240(4) Uani 1 1 d . . . . .
H00H H 0.6548 0.6173 0.7580 0.029 Uiso 1 1 calc R U . . .
C11 C 0.6768(2) 0.55090(11) 0.70382(5) 0.0191(4) Uani 1 1 d . . . . .
F1A F 0.9435(6) 0.3643(3) 0.6198(2) 0.0462(12) Uani 0.502(11) 1 d . U P A 1
F2A F 0.771(4) 0.322(2) 0.6598(8) 0.028(2) Uani 0.502(11) 1 d . U P A 1
F1B F 0.9775(6) 0.3881(4) 0.6380(2) 0.0494(13) Uani 0.498(11) 1 d . U P A 2
F2B F 0.757(4) 0.318(2) 0.6651(8) 0.0234(18) Uani 0.498(11) 1 d . U P A 2

loop_
_atom_site_aniso_label
_atom_site_aniso_U_11
_atom_site_aniso_U_22
_atom_site_aniso_U_33
_atom_site_aniso_U_23
_atom_site_aniso_U_13
_atom_site_aniso_U_12
P1 0.0167(2) 0.0226(2) 0.0178(2) -0.00073(17) 0.00153(18) -0.00585(18)
C1 0.0150(8) 0.0103(7) 0.0176(8) 0.0002(6) -0.0008(6) 0.0027(6)
B1 0.0224(11) 0.0269(11) 0.0317(12) 0.0040(9) 0.0024(9) 0.0063(9)
B2 0.0144(10) 0.0159(9) 0.0146(9) 0.0012(7) -0.0004(7) -0.0008(7)
C2 0.0188(9) 0.0117(7) 0.0181(8) 0.0011(6) -0.0002(7) 0.0012(7)
C6 0.0179(9) 0.0126(7) 0.0183(8) -0.0009(6) 0.0007(7) 0.0030(6)
C4 0.0226(10) 0.0173(8) 0.0218(9) 0.0001(7) -0.0054(7) -0.0011(7)
C3 0.0170(9) 0.0163(8) 0.0229(9) 0.0025(6) 0.0000(7) -0.0023(7)
C5 0.0230(10) 0.0175(8) 0.0157(8) -0.0022(6) -0.0010(7) 0.0015(7)
C8 0.0321(11) 0.0390(11) 0.0245(10) 0.0013(8) -0.0068(8) -0.0142(9)
C7 0.0242(10) 0.0232(9) 0.0193(9) 0.0013(7) 0.0013(7) -0.0088(7)
C9 0.0233(10) 0.0262(9) 0.0176(8) -0.0049(7) 0.0032(7) -0.0035(8)
C10 0.0145(8) 0.0141(7) 0.0161(8) 0.0005(6) 0.0015(7) -0.0049(6)
C13 0.0265(10) 0.0209(9) 0.0264(10) -0.0070(7) 0.0123(8) -0.0107(8)
C14 0.0201(10) 0.0165(8) 0.0300(10) -0.0015(7) 0.0069(8) -0.0020(7)
C15 0.0171(9) 0.0150(8) 0.0211(8) -0.0011(6) 0.0030(7) -0.0034(7)
C16 0.0316(11) 0.0292(10) 0.0194(9) 0.0028(7) -0.0082(8) -0.0057(8)
C17 0.0426(13) 0.0313(10) 0.0363(11) -0.0162(9) 0.0167(10) -0.0110(10)
C18 0.0242(10) 0.0184(8) 0.0277(10) -0.0007(7) -0.0049(8) 0.0070(7)
C19 0.0360(12) 0.0190(9) 0.0307(10) 0.0026(7) 0.0098(9) -0.0067(8)
C20 0.0301(12) 0.0543(13) 0.0247(10) -0.0033(9) 0.0001(9) -0.0237(10)
C21 0.0168(10) 0.0388(11) 0.0274(10) -0.0004(8) 0.0046(8) -0.0060(8)
C12 0.0272(10) 0.0291(9) 0.0156(8) -0.0032(7) 0.0037(7) -0.0163(8)
C11 0.0182(9) 0.0213(8) 0.0178(8) 0.0014(7) 0.0005(7) -0.0097(7)
F1A 0.028(2) 0.036(2) 0.074(3) 0.0153(18) 0.020(2) 0.0157(15)
F2A 0.034(5) 0.018(3) 0.031(6) 0.009(4) -0.002(4) 0.003(3)
F1B 0.027(2) 0.055(3) 0.067(3) 0.024(2) 0.0118(19) 0.0211(17)
F2B 0.029(4) 0.019(3) 0.023(4) 0.010(3) 0.004(3) 0.002(2)

loop_
_atom_type_symbol
_atom_type_description
_atom_type_scat_dispersion_real
_atom_type_scat_dispersion_imag
_atom_type_scat_source
C C 0.0033 0.0016 'International Tables Vol C Tables 4.2.6.8 and 6.1.1.4'
H H 0.0000 0.0000 'International Tables Vol C Tables 4.2.6.8 and 6.1.1.4'
B B 0.0013 0.0007 'International Tables Vol C Tables 4.2.6.8 and 6.1.1.4'
F F 0.0171 0.0103 'International Tables Vol C Tables 4.2.6.8 and 6.1.1.4'
P P 0.1023 0.0942 'International Tables Vol C Tables 4.2.6.8 and 6.1.1.4'

loop_
_geom_angle_atom_site_label_1
_geom_angle_atom_site_label_2
_geom_angle_atom_site_label_3
_geom_angle
C19 P1 C20 101.85(10)
C19 P1 C21 102.78(9)
C20 P1 C21 99.60(10)
C19 P1 B2 117.15(9)
C20 P1 B2 107.24(9)
C21 P1 B2 124.69(9)
C2 C1 C6 115.60(15)
C2 C1 B2 117.57(14)
C6 C1 B2 126.77(15)
F2A B1 F1A 104.9(15)
F1B B1 F2B 112.5(14)
F2A B1 B2 127.3(15)
F1A B1 B2 121.5(3)
F1B B1 B2 123.3(3)
F2B B1 B2 123.4(14)
C10 B2 C1 113.97(14)
C10 B2 B1 120.77(14)
C1 B2 B1 99.20(13)
C10 B2 P1 96.76(10)
C1 B2 P1 123.56(11)
B1 B2 P1 103.90(12)
C3 C2 C1 120.99(15)
C3 C2 C7 114.63(15)
C1 C2 C7 124.36(15)
C5 C6 C1 121.50(16)
C5 C6 C9 116.53(15)
C1 C6 C9 121.97(15)
C5 C4 C3 116.58(16)
C5 C4 C8 122.10(16)
C3 C4 C8 121.32(17)
C4 C3 C2 122.69(16)
C4 C3 H3 118.7
C2 C3 H3 118.7
C4 C5 C6 122.45(15)
C4 C5 H5 118.8
C6 C5 H5 118.8
C4 C8 H00V 109.5
C4 C8 H00W 109.5
H00V C8 H00W 109.5
C4 C8 H00X 109.5
H00V C8 H00X 109.5
H00W C8 H00X 109.5
C2 C7 H00I 109.5
C2 C7 H00J 109.5
H00I C7 H00J 109.5
C2 C7 H00K 109.5
H00I C7 H00K 109.5
H00J C7 H00K 109.5
C6 C9 H9 109.5
C6 C9 H00F 109.5
H9 C9 H00F 109.5
C6 C9 H00G 109.5
H9 C9 H00G 109.5
H00F C9 H00G 109.5
C15 C10 C11 116.37(15)
C15 C10 B2 120.04(14)
C11 C10 B2 123.53(15)
C14 C13 C12 117.29(16)
C14 C13 C17 121.15(18)
C12 C13 C17 121.53(18)
C13 C14 C15 122.31(17)
C13 C14 H00L 118.8
C15 C14 H00L 118.8
C14 C15 C10 120.92(16)
C14 C15 C18 116.01(16)
C10 C15 C18 123.03(14)
C11 C16 H00M 109.5
C11 C16 H00N 109.5
H00M C16 H00N 109.5
C11 C16 H00O 109.5
H00M C16 H00O 109.5
H00N C16 H00O 109.5
C13 C17 H011 109.5
C13 C17 H012 109.5
H011 C17 H012 109.5
C13 C17 H013 109.5
H011 C17 H013 109.5
H012 C17 H013 109.5
C15 C18 H00A 109.5
C15 C18 H00C 109.5
H00A C18 H00C 109.5
C15 C18 H18 109.5
H00A C18 H18 109.5
H00C C18 H18 109.5
P1 C19 H00S 109.5
P1 C19 H00T 109.5
H00S C19 H00T 109.5
P1 C19 H00U 109.5
H00S C19 H00U 109.5
H00T C19 H00U 109.5
P1 C20 H00Y 109.5
P1 C20 H00Z 109.5
H00Y C20 H00Z 109.5
P1 C20 H010 109.5
H00Y C20 H010 109.5
H00Z C20 H010 109.5
P1 C21 H00P 109.5
P1 C21 H00Q 109.5
H00P C21 H00Q 109.5
P1 C21 H00R 109.5
H00P C21 H00R 109.5
H00Q C21 H00R 109.5
C13 C12 C11 122.28(17)
C13 C12 H00H 118.9
C11 C12 H00H 118.9
C12 C11 C10 120.62(16)
C12 C11 C16 116.37(16)
C10 C11 C16 122.99(15)

loop_
_geom_bond_atom_site_label_1
_geom_bond_atom_site_label_2
_geom_bond_distance
P1 C19 1.8126(19)
P1 C20 1.815(2)
P1 C21 1.8273(19)
P1 B2 2.0495(19)
C1 C2 1.419(2)
C1 C6 1.422(2)
C1 B2 1.660(2)
B1 F2A 1.24(3)
B1 F1A 1.359(5)
B1 F1B 1.374(5)
B1 F2B 1.41(3)
B1 B2 1.704(3)
B2 C10 1.643(2)
C2 C3 1.398(2)
C2 C7 1.518(2)
C6 C5 1.394(2)
C6 C9 1.503(2)
C4 C5 1.385(2)
C4 C3 1.390(2)
C4 C8 1.510(2)
C3 H3 0.9500
C5 H5 0.9500
C8 H00V 0.9800
C8 H00W 0.9800
C8 H00X 0.9800
C7 H00I 0.9800
C7 H00J 0.9800
C7 H00K 0.9800
C9 H9 0.9800
C9 H00F 0.9800
C9 H00G 0.9800
C10 C15 1.415(2)
C10 C11 1.421(2)
C13 C14 1.378(3)
C13 C12 1.387(3)
C13 C17 1.511(2)
C14 C15 1.398(2)
C14 H00L 0.9500
C15 C18 1.511(2)
C16 C11 1.513(3)
C16 H00M 0.9800
C16 H00N 0.9800
C16 H00O 0.9800
C17 H011 0.9800
C17 H012 0.9800
C17 H013 0.9800
C18 H00A 0.9800
C18 H00C 0.9800
C18 H18 0.9800
C19 H00S 0.9800
C19 H00T 0.9800
C19 H00U 0.9800
C20 H00Y 0.9800
C20 H00Z 0.9800
C20 H010 0.9800
C21 H00P 0.9800
C21 H00Q 0.9800
C21 H00R 0.9800
C12 C11 1.397(2)
C12 H00H 0.9500
